data_2229864
loop_
_publ_author_name
'Cheng, Wei'
'Feng, Zhi-Qiang'
'Tang, Jun-Mei'

_publ_section_title
;
 Bis(3,5-dimethoxyphenyl)phosphinic acid
;
_journal_coeditor_code VM2080
_journal_issue 4
_journal_name_full 'Acta Crystallographica Section E'
_journal_page_first o896
_journal_paper_doi 10.1107/S1600536811008440
_journal_volume 67
_journal_year 2011
_chemical_formula_iupac 'C16 H19 O6 P'
_chemical_formula_moiety 'C16 H19 O6 P'
_chemical_formula_sum 'C16 H19 O6 P'
_chemical_formula_weight 338.28
_chemical_name_systematic
;
Bis(3,5-dimethoxyphenyl)phosphinic acid
;
_space_group_IT_number 14
_symmetry_cell_setting monoclinic
_symmetry_space_group_name_Hall '-P 2yn'
_symmetry_space_group_name_H-M 'P 1 21/n 1'
_atom_sites_solution_hydrogens geom
_atom_sites_solution_primary direct
_atom_sites_solution_secondary difmap
_audit_creation_method SHELXL-97
_cell_angle_alpha 90.00
_cell_angle_beta 96.14(3)
_cell_angle_gamma 90.00
_cell_formula_units_Z 4
_cell_length_a 14.554(3)
_cell_length_b 7.7620(16)
_cell_length_c 14.634(3)
_cell_measurement_reflns_used 25
_cell_measurement_temperature 298(2)
_cell_measurement_theta_max 14
_cell_measurement_theta_min 10
_cell_volume 1643.7(6)
_computing_cell_refinement 'CAD-4 Software (Enraf--Nonius, 1985)'
_computing_data_collection 'CAD-4 Software (Enraf--Nonius, 1985)'
_computing_data_reduction 'XCAD4 (Harms & Wocadlo, 1995)'
_computing_molecular_graphics 'SHELXTL (Sheldrick, 2008)'
_computing_publication_material 'SHELXTL (Sheldrick, 2008)'
_computing_structure_refinement 'SHELXL97 (Sheldrick, 2008)'
_computing_structure_solution 'SHELXS97 (Sheldrick, 2008)'
_diffrn_ambient_temperature 298(2)
_diffrn_measured_fraction_theta_full 0.999
_diffrn_measured_fraction_theta_max 0.999
_diffrn_measurement_device_type 'Enraf--Nonius CAD-4'
_diffrn_measurement_method \w/2\q
_diffrn_radiation_monochromator graphite
_diffrn_radiation_source 'fine-focus sealed tube'
_diffrn_radiation_type MoK\a
_diffrn_radiation_wavelength 0.71073
_diffrn_reflns_av_R_equivalents 0.0315
_diffrn_reflns_av_sigmaI/netI 0.0499
_diffrn_reflns_limit_h_max 17
_diffrn_reflns_limit_h_min 0
_diffrn_reflns_limit_k_max 9
_diffrn_reflns_limit_k_min 0
_diffrn_reflns_limit_l_max 17
_diffrn_reflns_limit_l_min -17
_diffrn_reflns_number 3138
_diffrn_reflns_theta_full 25.39
_diffrn_reflns_theta_max 25.39
_diffrn_reflns_theta_min 1.88
_diffrn_standards_decay_% 1
_diffrn_standards_interval_count 200
_diffrn_standards_interval_time 120
_diffrn_standards_number 3
_exptl_absorpt_coefficient_mu 0.195
_exptl_absorpt_correction_T_max 0.9808
_exptl_absorpt_correction_T_min 0.9438
_exptl_absorpt_correction_type psi-scan
_exptl_absorpt_process_details '(North <i>et al.</i>, 1968)'
_exptl_crystal_colour colorless
_exptl_crystal_density_diffrn 1.367
_exptl_crystal_density_method 'not measured'
_exptl_crystal_description block
_exptl_crystal_F_000 712
_exptl_crystal_size_max 0.30
_exptl_crystal_size_mid 0.20
_exptl_crystal_size_min 0.10
_refine_diff_density_max 0.261
_refine_diff_density_min -0.315
_refine_ls_extinction_method none
_refine_ls_goodness_of_fit_ref 1.006
_refine_ls_hydrogen_treatment constr
_refine_ls_matrix_type full
_refine_ls_number_parameters 208
_refine_ls_number_reflns 3014
_refine_ls_number_restraints 0
_refine_ls_restrained_S_all 1.006
_refine_ls_R_factor_all 0.0827
_refine_ls_R_factor_gt 0.0537
_refine_ls_shift/su_max 0.000
_refine_ls_shift/su_mean 0.000
_refine_ls_structure_factor_coef Fsqd
_refine_ls_weighting_details 'calc w=1/[\s^2^(Fo^2^)+(0.0950P)^2^+0.0000P] where P=(Fo^2^+2Fc^2^)/3'
_refine_ls_weighting_scheme calc
_refine_ls_wR_factor_gt 0.1406
_refine_ls_wR_factor_ref 0.1618
_reflns_number_gt 2136
_reflns_number_total 3014
_reflns_threshold_expression I>2\s(I)
_cod_data_source_file vm2080.cif
_cod_data_source_block I
_cod_original_sg_symbol_H-M 'P 21/n'
_cod_database_code 2229864
_cod_database_fobs_code 2229864

loop_
_symmetry_equiv_pos_as_xyz
'x, y, z'
'-x+1/2, y+1/2, -z+1/2'
'-x, -y, -z'
'x-1/2, -y-1/2, z-1/2'

loop_
_atom_site_type_symbol
_atom_site_label
_atom_site_fract_x
_atom_site_fract_y
_atom_site_fract_z
_atom_site_U_iso_or_equiv
_atom_site_adp_type
_atom_site_calc_flag
_atom_site_refinement_flags
_atom_site_occupancy
_atom_site_disorder_assembly
_atom_site_disorder_group
P P 0.84250(5) 0.16050(10) 0.25720(5) 0.0347(2) Uani d . 1 . .
O O1 0.83620(18) -0.2020(3) 0.55369(14) 0.0568(7) Uani d . 1 . .
C C1 0.84208(19) -0.0319(4) 0.41535(19) 0.0369(7) Uani d . 1 . .
H H1A 0.8151 -0.1182 0.3774 0.044 Uiso calc R 1 . .
O O2 0.96481(18) 0.3582(3) 0.57873(15) 0.0582(7) Uani d . 1 . .
C C2 0.8584(2) -0.0570(4) 0.5091(2) 0.0388(7) Uani d . 1 . .
O O3 0.9727(2) -0.3021(4) 0.0512(2) 0.0853(10) Uani d . 1 . .
C C3 0.8993(2) 0.0712(4) 0.5657(2) 0.0417(7) Uani d . 1 . .
H H3A 0.9099 0.0529 0.6287 0.050 Uiso calc R 1 . .
O O4 1.17640(19) 0.1274(4) 0.1644(2) 0.0833(9) Uani d . 1 . .
C C4 0.9241(2) 0.2244(4) 0.5293(2) 0.0403(7) Uani d . 1 . .
O O5 0.85561(14) 0.3545(3) 0.23979(14) 0.0429(5) Uani d . 1 . .
H H5A 0.8125 0.4084 0.2577 0.064 Uiso calc R 1 . .
C C5 0.9083(2) 0.2521(4) 0.4345(2) 0.0397(7) Uani d . 1 . .
H H5B 0.9256 0.3556 0.4093 0.048 Uiso calc R 1 . .
O O6 0.74981(14) 0.0893(3) 0.22249(13) 0.0432(5) Uani d . 1 . .
C C6 0.86672(19) 0.1244(4) 0.37875(19) 0.0342(7) Uani d . 1 . .
C C7 0.9317(2) 0.0648(4) 0.19870(19) 0.0388(7) Uani d . 1 . .
C C8 1.0195(2) 0.1405(4) 0.2072(2) 0.0482(8) Uani d . 1 . .
H H8A 1.0313 0.2393 0.2424 0.058 Uiso calc R 1 . .
C C9 1.0885(2) 0.0655(5) 0.1622(2) 0.0570(9) Uani d . 1 . .
C C10 1.0691(3) -0.0832(5) 0.1110(3) 0.0669(11) Uani d . 1 . .
H H10A 1.1156 -0.1346 0.0816 0.080 Uiso calc R 1 . .
C C11 0.9820(3) -0.1564(5) 0.1027(2) 0.0577(9) Uani d . 1 . .
C C12 0.9129(2) -0.0827(4) 0.1475(2) 0.0469(8) Uani d . 1 . .
H H12A 0.8544 -0.1320 0.1431 0.056 Uiso calc R 1 . .
C C13 0.7992(3) -0.3423(4) 0.5002(2) 0.0583(9) Uani d . 1 . .
H H13A 0.7871 -0.4362 0.5399 0.087 Uiso calc R 1 . .
H H13B 0.8426 -0.3782 0.4591 0.087 Uiso calc R 1 . .
H H13C 0.7426 -0.3076 0.4653 0.087 Uiso calc R 1 . .
C C14 0.9762(3) 0.3417(5) 0.6759(2) 0.0683(11) Uani d . 1 . .
H H14A 1.0051 0.4436 0.7026 0.102 Uiso calc R 1 . .
H H14B 1.0143 0.2434 0.6929 0.102 Uiso calc R 1 . .
H H14C 0.9169 0.3269 0.6979 0.102 Uiso calc R 1 . .
C C15 0.8843(4) -0.3867(6) 0.0433(3) 0.0889(15) Uani d . 1 . .
H H15A 0.8867 -0.4879 0.0059 0.133 Uiso calc R 1 . .
H H15B 0.8379 -0.3097 0.0154 0.133 Uiso calc R 1 . .
H H15C 0.8695 -0.4190 0.1033 0.133 Uiso calc R 1 . .
C C16 1.1963(3) 0.2843(7) 0.2119(4) 0.0937(16) Uani d . 1 . .
H H16A 1.2597 0.3150 0.2083 0.141 Uiso calc R 1 . .
H H16B 1.1859 0.2707 0.2752 0.141 Uiso calc R 1 . .
H H16C 1.1569 0.3736 0.1845 0.141 Uiso calc R 1 . .

loop_
_atom_site_aniso_label
_atom_site_aniso_U_11
_atom_site_aniso_U_22
_atom_site_aniso_U_33
_atom_site_aniso_U_12
_atom_site_aniso_U_13
_atom_site_aniso_U_23
P 0.0339(4) 0.0366(4) 0.0325(4) 0.0010(3) -0.0014(3) 0.0043(3)
O1 0.0837(18) 0.0470(14) 0.0378(12) -0.0164(12) -0.0022(11) 0.0083(10)
C1 0.0355(15) 0.0396(16) 0.0347(15) -0.0025(13) -0.0010(12) -0.0011(13)
O2 0.0813(17) 0.0495(14) 0.0405(12) -0.0168(13) -0.0085(11) -0.0039(11)
C2 0.0410(17) 0.0379(17) 0.0370(16) -0.0002(14) 0.0009(13) 0.0034(13)
O3 0.106(2) 0.0688(19) 0.088(2) -0.0052(17) 0.0441(18) -0.0322(16)
C3 0.0444(17) 0.0488(19) 0.0308(15) 0.0022(15) -0.0016(13) 0.0010(14)
O4 0.0547(16) 0.099(2) 0.102(2) -0.0111(16) 0.0322(15) -0.0187(19)
C4 0.0409(17) 0.0399(17) 0.0384(16) -0.0004(14) -0.0039(13) -0.0040(14)
O5 0.0405(12) 0.0402(12) 0.0480(12) 0.0013(10) 0.0044(9) 0.0060(10)
C5 0.0435(17) 0.0362(17) 0.0386(16) -0.0003(14) 0.0014(13) 0.0027(14)
O6 0.0406(12) 0.0478(13) 0.0391(11) -0.0042(10) -0.0060(9) 0.0079(10)
C6 0.0290(15) 0.0383(16) 0.0345(15) 0.0030(12) -0.0002(12) -0.0010(13)
C7 0.0448(18) 0.0412(17) 0.0302(15) 0.0056(14) 0.0025(13) 0.0041(13)
C8 0.0483(19) 0.054(2) 0.0426(17) -0.0002(16) 0.0067(15) -0.0035(15)
C9 0.049(2) 0.070(2) 0.055(2) 0.0012(18) 0.0166(16) 0.0011(19)
C10 0.071(3) 0.069(3) 0.066(2) 0.009(2) 0.031(2) -0.004(2)
C11 0.079(3) 0.053(2) 0.0446(19) 0.003(2) 0.0201(18) -0.0024(17)
C12 0.052(2) 0.0481(19) 0.0411(17) 0.0011(16) 0.0081(15) 0.0012(16)
C13 0.077(3) 0.047(2) 0.051(2) -0.0154(19) 0.0073(18) 0.0025(17)
C14 0.096(3) 0.066(3) 0.0411(19) -0.021(2) -0.0045(19) -0.0060(19)
C15 0.118(4) 0.065(3) 0.086(3) -0.017(3) 0.024(3) -0.025(2)
C16 0.062(3) 0.121(4) 0.103(4) -0.027(3) 0.030(3) -0.020(3)

loop_
_atom_type_symbol
_atom_type_description
_atom_type_scat_dispersion_real
_atom_type_scat_dispersion_imag
_atom_type_scat_source
C C 0.0033 0.0016 'International Tables Vol C Tables 4.2.6.8 and 6.1.1.4'
H H 0.0000 0.0000 'International Tables Vol C Tables 4.2.6.8 and 6.1.1.4'
O O 0.0106 0.0060 'International Tables Vol C Tables 4.2.6.8 and 6.1.1.4'
P P 0.1023 0.0942 'International Tables Vol C Tables 4.2.6.8 and 6.1.1.4'

loop_
_geom_angle_atom_site_label_1
_geom_angle_atom_site_label_2
_geom_angle_atom_site_label_3
_geom_angle_site_symmetry_1
_geom_angle_site_symmetry_3
_geom_angle
_geom_angle_publ_flag
O6 P O5 . . 115.32(12) ?
O6 P C7 . . 110.96(14) ?
O5 P C7 . . 102.55(13) ?
O6 P C6 . . 110.65(13) ?
O5 P C6 . . 107.51(13) ?
C7 P C6 . . 109.45(13) ?
C2 O1 C13 . . 117.9(2) ?
C2 C1 C6 . . 118.9(3) ?
C2 C1 H1A . . 120.6 ?
C6 C1 H1A . . 120.6 ?
C4 O2 C14 . . 117.4(3) ?
O1 C2 C1 . . 124.8(3) ?
O1 C2 C3 . . 114.6(3) ?
C1 C2 C3 . . 120.6(3) ?
C11 O3 C15 . . 117.4(3) ?
C4 C3 C2 . . 120.4(3) ?
C4 C3 H3A . . 119.8 ?
C2 C3 H3A . . 119.8 ?
C9 O4 C16 . . 117.2(3) ?
O2 C4 C3 . . 124.9(3) ?
O2 C4 C5 . . 115.2(3) ?
C3 C4 C5 . . 119.9(3) ?
P O5 H5A . . 109.5 ?
C6 C5 C4 . . 119.4(3) ?
C6 C5 H5B . . 120.3 ?
C4 C5 H5B . . 120.3 ?
C5 C6 C1 . . 120.9(3) ?
C5 C6 P . . 120.0(2) ?
C1 C6 P . . 119.1(2) ?
C12 C7 C8 . . 121.5(3) ?
C12 C7 P . . 119.5(2) ?
C8 C7 P . . 119.0(2) ?
C9 C8 C7 . . 118.9(3) ?
C9 C8 H8A . . 120.6 ?
C7 C8 H8A . . 120.6 ?
O4 C9 C8 . . 124.5(4) ?
O4 C9 C10 . . 116.3(3) ?
C8 C9 C10 . . 119.2(3) ?
C11 C10 C9 . . 121.4(3) ?
C11 C10 H10A . . 119.3 ?
C9 C10 H10A . . 119.3 ?
O3 C11 C12 . . 125.0(4) ?
O3 C11 C10 . . 115.3(3) ?
C12 C11 C10 . . 119.7(3) ?
C7 C12 C11 . . 119.3(3) ?
C7 C12 H12A . . 120.3 ?
C11 C12 H12A . . 120.3 ?
O1 C13 H13A . . 109.5 ?
O1 C13 H13B . . 109.5 ?
H13A C13 H13B . . 109.5 ?
O1 C13 H13C . . 109.5 ?
H13A C13 H13C . . 109.5 ?
H13B C13 H13C . . 109.5 ?
O2 C14 H14A . . 109.5 ?
O2 C14 H14B . . 109.5 ?
H14A C14 H14B . . 109.5 ?
O2 C14 H14C . . 109.5 ?
H14A C14 H14C . . 109.5 ?
H14B C14 H14C . . 109.5 ?
O3 C15 H15A . . 109.5 ?
O3 C15 H15B . . 109.5 ?
H15A C15 H15B . . 109.5 ?
O3 C15 H15C . . 109.5 ?
H15A C15 H15C . . 109.5 ?
H15B C15 H15C . . 109.5 ?
O4 C16 H16A . . 109.5 ?
O4 C16 H16B . . 109.5 ?
H16A C16 H16B . . 109.5 ?
O4 C16 H16C . . 109.5 ?
H16A C16 H16C . . 109.5 ?
H16B C16 H16C . . 109.5 ?

loop_
_geom_bond_atom_site_label_1
_geom_bond_atom_site_label_2
_geom_bond_site_symmetry_2
_geom_bond_distance
_geom_bond_publ_flag
P O6 . 1.496(2) ?
P O5 . 1.542(2) ?
P C7 . 1.791(3) ?
P C6 . 1.798(3) ?
O1 C2 . 1.357(4) ?
O1 C13 . 1.414(4) ?
C1 C2 . 1.381(4) ?
C1 C6 . 1.389(4) ?
C1 H1A . 0.9300 ?
O2 C4 . 1.365(4) ?
O2 C14 . 1.419(4) ?
C2 C3 . 1.388(4) ?
O3 C11 . 1.358(4) ?
O3 C15 . 1.437(5) ?
C3 C4 . 1.367(4) ?
C3 H3A . 0.9300 ?
O4 C9 . 1.363(4) ?
O4 C16 . 1.417(5) ?
C4 C5 . 1.397(4) ?
O5 H5A . 0.8200 ?
C5 C6 . 1.382(4) ?
C5 H5B . 0.9300 ?
C7 C12 . 1.379(4) ?
C7 C8 . 1.400(4) ?
C8 C9 . 1.387(5) ?
C8 H8A . 0.9300 ?
C9 C10 . 1.389(5) ?
C10 C11 . 1.383(5) ?
C10 H10A . 0.9300 ?
C11 C12 . 1.381(5) ?
C12 H12A . 0.9300 ?
C13 H13A . 0.9600 ?
C13 H13B . 0.9600 ?
C13 H13C . 0.9600 ?
C14 H14A . 0.9600 ?
C14 H14B . 0.9600 ?
C14 H14C . 0.9600 ?
C15 H15A . 0.9600 ?
C15 H15B . 0.9600 ?
C15 H15C . 0.9600 ?
C16 H16A . 0.9600 ?
C16 H16B . 0.9600 ?
C16 H16C . 0.9600 ?

loop_
_geom_hbond_atom_site_label_D
_geom_hbond_atom_site_label_H
_geom_hbond_atom_site_label_A
_geom_hbond_site_symmetry_A
_geom_hbond_distance_DH
_geom_hbond_distance_HA
_geom_hbond_distance_DA
_geom_hbond_angle_DHA
_geom_hbond_publ_flag
O5 H5A O6 2_655 0.82 1.71 2.482(3) 155 yes
C14 H14B Cg2 3_756 0.96 2.90 3.571(4) 128 yes

loop_
_geom_torsion_atom_site_label_1
_geom_torsion_atom_site_label_2
_geom_torsion_atom_site_label_3
_geom_torsion_atom_site_label_4
_geom_torsion_site_symmetry_1
_geom_torsion_site_symmetry_2
_geom_torsion_site_symmetry_3
_geom_torsion_site_symmetry_4
_geom_torsion
_geom_torsion_publ_flag
C13 O1 C2 C1 . . . . 4.3(5) ?
C13 O1 C2 C3 . . . . -176.4(3) ?
C6 C1 C2 O1 . . . . 178.8(3) ?
C6 C1 C2 C3 . . . . -0.5(4) ?
O1 C2 C3 C4 . . . . -179.4(3) ?
C1 C2 C3 C4 . . . . 0.0(5) ?
C14 O2 C4 C3 . . . . -4.7(5) ?
C14 O2 C4 C5 . . . . 175.5(3) ?
C2 C3 C4 O2 . . . . -179.9(3) ?
C2 C3 C4 C5 . . . . -0.1(5) ?
O2 C4 C5 C6 . . . . -179.5(3) ?
C3 C4 C5 C6 . . . . 0.7(5) ?
C4 C5 C6 C1 . . . . -1.2(4) ?
C4 C5 C6 P . . . . 178.0(2) ?
C2 C1 C6 C5 . . . . 1.1(4) ?
C2 C1 C6 P . . . . -178.1(2) ?
O6 P C6 C5 . . . . -139.0(2) ?
O5 P C6 C5 . . . . -12.2(3) ?
C7 P C6 C5 . . . . 98.4(3) ?
O6 P C6 C1 . . . . 40.2(3) ?
O5 P C6 C1 . . . . 167.0(2) ?
C7 P C6 C1 . . . . -82.3(2) ?
O6 P C7 C12 . . . . -14.6(3) ?
O5 P C7 C12 . . . . -138.3(2) ?
C6 P C7 C12 . . . . 107.8(3) ?
O6 P C7 C8 . . . . 166.3(2) ?
O5 P C7 C8 . . . . 42.6(3) ?
C6 P C7 C8 . . . . -71.3(3) ?
C12 C7 C8 C9 . . . . 0.6(5) ?
P C7 C8 C9 . . . . 179.7(2) ?
C16 O4 C9 C8 . . . . -3.7(6) ?
C16 O4 C9 C10 . . . . 176.5(4) ?
C7 C8 C9 O4 . . . . 179.5(3) ?
C7 C8 C9 C10 . . . . -0.7(5) ?
O4 C9 C10 C11 . . . . -179.1(4) ?
C8 C9 C10 C11 . . . . 1.0(6) ?
C15 O3 C11 C12 . . . . -0.6(6) ?
C15 O3 C11 C10 . . . . 177.8(4) ?
C9 C10 C11 O3 . . . . -179.6(3) ?
C9 C10 C11 C12 . . . . -1.2(6) ?
C8 C7 C12 C11 . . . . -0.7(5) ?
P C7 C12 C11 . . . . -179.8(2) ?
O3 C11 C12 C7 . . . . 179.2(3) ?
C10 C11 C12 C7 . . . . 1.0(5) ?

loop_
_cod_related_entry_id
_cod_related_entry_database
_cod_related_entry_code
1 ChemSpider 30656617
